data_7708412
loop_
_publ_author_name
'Ondrej, Barta'
'Cisarova, Ivana'
'\<St\<epni\<cka, Petr'

_publ_section_title
;
 The protonation state governs the coordination of phosphinoferrocene
 guanidines
;
_journal_name_full 'Dalton Transactions'
_journal_paper_doi 10.1039/D1DT02884G
_journal_year 2021
_chemical_formula_moiety 'C29 H34 Cl2 Fe N3 P Pt'
_chemical_formula_sum 'C29 H34 Cl2 Fe N3 P Pt'
_chemical_formula_weight 777.40
_space_group_crystal_system monoclinic
_space_group_IT_number 14
_space_group_name_Hall '-P 2yn'
_space_group_name_H-M_alt 'P 1 21/n 1'
_atom_sites_solution_hydrogens mixed
_atom_sites_solution_primary direct
_atom_sites_solution_secondary difmap
_audit_creation_method SHELXL-2017/1
_audit_update_record
;
2021-08-25 deposited with the CCDC.	2021-09-24 downloaded from the CCDC.
;
_cell_angle_alpha 90
_cell_angle_beta 98.675(2)
_cell_angle_gamma 90
_cell_formula_units_Z 4
_cell_length_a 13.1436(4)
_cell_length_b 13.0775(4)
_cell_length_c 16.9749(4)
_cell_measurement_reflns_used 9595
_cell_measurement_temperature 120(2)
_cell_measurement_theta_max 27.52
_cell_measurement_theta_min 2.62
_cell_volume 2884.36(14)
_computing_cell_refinement 'SAINT V8.38A (Bruker AXS Inc., 2017)'
_computing_data_collection 'Bruker Instrument Service vV6.2.10'
_computing_data_reduction 'SAINT V8.38A (Bruker AXS Inc., 2017)'
_computing_molecular_graphics 'PLATON (Spek, 2017)'
_computing_publication_material 'PLATON (Spek, 2017)'
_computing_structure_refinement 'SHELXL-2017/1 (Sheldrick, 2017)'
_computing_structure_solution 'SHELXT 2014/5 (Sheldrick, 2014)'
_diffrn_ambient_temperature 120(2)
_diffrn_measured_fraction_theta_full 0.999
_diffrn_measured_fraction_theta_max 0.999
_diffrn_measurement_device_type 'Bruker D8 VENTURE Kappa Duo PHOTON 100 CMOS'
_diffrn_measurement_method '\f and \w scans'
_diffrn_radiation_monochromator 'Quazar Mo multilayer optic'
_diffrn_radiation_source 'I\mS micro-focus sealed tube'
_diffrn_radiation_type CuK\a
_diffrn_radiation_wavelength 1.54178
_diffrn_reflns_av_R_equivalents 0.0820
_diffrn_reflns_av_unetI/netI 0.0571
_diffrn_reflns_Laue_measured_fraction_full 0.999
_diffrn_reflns_Laue_measured_fraction_max 0.999
_diffrn_reflns_limit_h_max 15
_diffrn_reflns_limit_h_min -15
_diffrn_reflns_limit_k_max 12
_diffrn_reflns_limit_k_min -15
_diffrn_reflns_limit_l_max 19
_diffrn_reflns_limit_l_min -19
_diffrn_reflns_number 25775
_diffrn_reflns_point_group_measured_fraction_full 0.999
_diffrn_reflns_point_group_measured_fraction_max 0.999
_diffrn_reflns_theta_full 63.791
_diffrn_reflns_theta_max 63.791
_diffrn_reflns_theta_min 3.976
_exptl_absorpt_coefficient_mu 15.381
_exptl_absorpt_correction_T_max 0.50
_exptl_absorpt_correction_T_min 0.20
_exptl_absorpt_correction_type numerical
_exptl_absorpt_process_details 'SADABS-2016/2 - Bruker AXS'
_exptl_crystal_colour yellow
_exptl_crystal_density_diffrn 1.790
_exptl_crystal_description prism
_exptl_crystal_F_000 1528
_exptl_crystal_size_max 0.16
_exptl_crystal_size_mid 0.03
_exptl_crystal_size_min 0.03
_refine_diff_density_max 0.872
_refine_diff_density_min -0.880
_refine_diff_density_rms 0.157
_refine_ls_extinction_method none
_refine_ls_goodness_of_fit_ref 1.017
_refine_ls_hydrogen_treatment constr
_refine_ls_matrix_type full
_refine_ls_number_parameters 338
_refine_ls_number_reflns 4754
_refine_ls_number_restraints 6
_refine_ls_restrained_S_all 1.017
_refine_ls_R_factor_all 0.0573
_refine_ls_R_factor_gt 0.0354
_refine_ls_shift/su_max 0.001
_refine_ls_shift/su_mean 0.000
_refine_ls_structure_factor_coef Fsqd
_refine_ls_weighting_details 'w=1/[\s^2^(Fo^2^)+(0.0187P)^2^+12.3200P] where P=(Fo^2^+2Fc^2^)/3'
_refine_ls_weighting_scheme calc
_refine_ls_wR_factor_gt 0.0641
_refine_ls_wR_factor_ref 0.0701
_reflns_Friedel_coverage 0.000
_reflns_number_gt 3749
_reflns_number_total 4754
_reflns_threshold_expression 'I > 2\s(I)'
_cod_data_source_file d1dt02884g2.cif
_cod_data_source_block ob348
_cod_original_sg_symbol_H-M 'P 21/n'
_cod_database_code 7708412
_shelx_shelxl_version_number 2017/1
_shelx_space_group_comment
;
The symmetry employed for this shelxl refinement is uniquely defined
by the following loop, which should always be used as a source of
symmetry information in preference to the above space-group names.
They are only intended as comments.
;
_shelx_estimated_absorpt_t_min 0.192
_shelx_estimated_absorpt_t_max 0.655

loop_
_space_group_symop_operation_xyz
'x, y, z'
'-x+1/2, y+1/2, -z+1/2'
'-x, -y, -z'
'x-1/2, -y-1/2, z-1/2'

loop_
_atom_site_label
_atom_site_type_symbol
_atom_site_fract_x
_atom_site_fract_y
_atom_site_fract_z
_atom_site_U_iso_or_equiv
_atom_site_adp_type
_atom_site_occupancy
_atom_site_site_symmetry_order
_atom_site_calc_flag
_atom_site_refinement_flags_posn
_atom_site_refinement_flags_adp
_atom_site_refinement_flags_occupancy
_atom_site_disorder_assembly
_atom_site_disorder_group
Pt Pt 0.35087(2) 0.37175(2) 0.63592(2) 0.01146(8) Uani 1 1 d . . . . .
Cl1 Cl 0.36459(12) 0.43712(11) 0.76744(8) 0.0175(3) Uani 1 1 d . . . . .
Cl2 Cl 0.34467(12) 0.53694(11) 0.58964(8) 0.0160(3) Uani 1 1 d . . . . .
Fe Fe 0.54592(7) 0.16876(7) 0.59893(5) 0.0132(2) Uani 1 1 d . . . . .
P P 0.34443(12) 0.30524(12) 0.51350(9) 0.0120(3) Uani 1 1 d . . . . .
N1 N 0.3679(4) 0.2311(4) 0.6885(3) 0.0125(11) Uani 1 1 d . . . . .
N2 N 0.1969(4) 0.2182(4) 0.6996(3) 0.0158(12) Uani 1 1 d . . . . .
H2N H 0.197232 0.251621 0.648562 0.019 Uiso 1 1 d R U . . .
N3 N 0.3146(4) 0.1316(4) 0.7909(3) 0.0163(11) Uani 1 1 d . . . . .
H3N H 0.262527 0.077291 0.796021 0.020 Uiso 1 1 d R U . . .
C1 C 0.4642(5) 0.2444(5) 0.5056(3) 0.0164(14) Uani 1 1 d . . . . .
C2 C 0.5632(5) 0.2923(5) 0.5300(3) 0.0159(14) Uani 1 1 d . . . . .
H2 H 0.574272 0.360400 0.548724 0.019 Uiso 1 1 calc R U . . .
C3 C 0.6402(5) 0.2204(5) 0.5210(3) 0.0152(14) Uani 1 1 d . U . . .
H3 H 0.712305 0.232046 0.531924 0.018 Uiso 1 1 calc R U . . .
C4 C 0.5926(5) 0.1289(5) 0.4933(3) 0.0217(15) Uani 1 1 d . . . . .
H4 H 0.627060 0.067545 0.483170 0.026 Uiso 1 1 calc R U . . .
C5 C 0.4855(5) 0.1425(5) 0.4829(3) 0.0176(14) Uani 1 1 d . . . . .
H5 H 0.435498 0.092271 0.464020 0.021 Uiso 1 1 calc R U . . .
C6 C 0.4643(5) 0.1811(5) 0.6921(3) 0.0121(14) Uani 1 1 d . . . . .
C7 C 0.5613(5) 0.2284(5) 0.7105(3) 0.0171(14) Uani 1 1 d . . . . .
H7 H 0.573168 0.298349 0.723985 0.021 Uiso 1 1 calc R U . . .
C8 C 0.6381(5) 0.1534(5) 0.7056(4) 0.0216(16) Uani 1 1 d . . . . .
H8 H 0.710328 0.164150 0.715575 0.026 Uiso 1 1 calc R U . . .
C9 C 0.5877(5) 0.0589(5) 0.6830(4) 0.0206(15) Uani 1 1 d . . . . .
H9 H 0.620323 -0.004168 0.674682 0.025 Uiso 1 1 calc R U . . .
C10 C 0.4807(5) 0.0760(5) 0.6751(3) 0.0145(14) Uani 1 1 d . . . . .
H10 H 0.428539 0.026121 0.660931 0.017 Uiso 1 1 calc R U . . .
C11 C 0.3233(5) 0.3964(4) 0.4316(3) 0.0144(14) Uani 1 1 d . . . . .
C12 C 0.2365(5) 0.4587(5) 0.4227(4) 0.0215(15) Uani 1 1 d . . . . .
H12 H 0.188216 0.452552 0.458747 0.026 Uiso 1 1 calc R U . . .
C13 C 0.2202(5) 0.5294(5) 0.3617(4) 0.0216(16) Uani 1 1 d . . . . .
H13 H 0.160694 0.571492 0.355915 0.026 Uiso 1 1 calc R U . . .
C14 C 0.2903(5) 0.5391(5) 0.3091(4) 0.0245(17) Uani 1 1 d . . . . .
H14 H 0.279080 0.587881 0.267232 0.029 Uiso 1 1 calc R U . . .
C15 C 0.3764(5) 0.4779(5) 0.3175(4) 0.0197(15) Uani 1 1 d . . . . .
H15 H 0.424723 0.484952 0.281480 0.024 Uiso 1 1 calc R U . . .
C16 C 0.3934(5) 0.4060(5) 0.3780(4) 0.0160(14) Uani 1 1 d . . . . .
H16 H 0.452539 0.363347 0.383018 0.019 Uiso 1 1 calc R U . . .
C17 C 0.2475(5) 0.2050(4) 0.4850(3) 0.0139(14) Uani 1 1 d . . . . .
C18 C 0.2447(5) 0.1202(5) 0.5337(4) 0.0178(14) Uani 1 1 d . . . . .
H18 H 0.293692 0.114313 0.580759 0.021 Uiso 1 1 calc R U . . .
C19 C 0.1719(5) 0.0441(5) 0.5152(4) 0.0198(15) Uani 1 1 d . . . . .
H19 H 0.170289 -0.013059 0.549492 0.024 Uiso 1 1 calc R U . . .
C20 C 0.1012(5) 0.0522(5) 0.4457(4) 0.0258(17) Uani 1 1 d . . . . .
H20 H 0.051549 -0.000176 0.431996 0.031 Uiso 1 1 calc R U . . .
C21 C 0.1028(5) 0.1357(6) 0.3968(4) 0.0253(16) Uani 1 1 d . . . . .
H21 H 0.053735 0.141168 0.349772 0.030 Uiso 1 1 calc R U . . .
C22 C 0.1760(5) 0.2122(5) 0.4157(4) 0.0223(16) Uani 1 1 d . . . . .
H22 H 0.177163 0.269466 0.381392 0.027 Uiso 1 1 calc R U . . .
C23 C 0.2950(5) 0.1946(5) 0.7273(3) 0.0147(14) Uani 1 1 d . . . . .
C24 C 0.1067(5) 0.2139(5) 0.7406(4) 0.0197(15) Uani 1 1 d . . . . .
H24 H 0.107167 0.147267 0.769641 0.024 Uiso 1 1 calc R U . . .
C25 C 0.1076(6) 0.3001(5) 0.8000(4) 0.0294(18) Uani 1 1 d . . . . .
H25A H 0.168019 0.293478 0.841163 0.044 Uiso 1 1 calc R U . . .
H25B H 0.044937 0.297116 0.824712 0.044 Uiso 1 1 calc R U . . .
H25C H 0.110342 0.365733 0.772457 0.044 Uiso 1 1 calc R U . . .
C26 C 0.0119(5) 0.2180(6) 0.6774(4) 0.0301(18) Uani 1 1 d . . . . .
H26A H 0.012980 0.281169 0.646417 0.045 Uiso 1 1 calc R U . . .
H26B H -0.050028 0.216651 0.703024 0.045 Uiso 1 1 calc R U . . .
H26C H 0.011705 0.158938 0.641835 0.045 Uiso 1 1 calc R U . . .
C27 C 0.4053(5) 0.1354(5) 0.8533(4) 0.0212(15) Uani 1 1 d . . . . .
H27 H 0.463363 0.167158 0.830211 0.025 Uiso 1 1 calc R U . . .
C28 C 0.3835(5) 0.2010(5) 0.9229(4) 0.0274(17) Uani 1 1 d . . . . .
H28A H 0.363613 0.269879 0.903700 0.041 Uiso 1 1 calc R U . . .
H28B H 0.445463 0.204931 0.962851 0.041 Uiso 1 1 calc R U . . .
H28C H 0.327346 0.170372 0.946801 0.041 Uiso 1 1 calc R U . . .
C29 C 0.4363(5) 0.0273(5) 0.8794(4) 0.0271(17) Uani 1 1 d . . . . .
H29A H 0.378627 -0.006495 0.899245 0.041 Uiso 1 1 calc R U . . .
H29B H 0.495683 0.029768 0.921835 0.041 Uiso 1 1 calc R U . . .
H29C H 0.454484 -0.010989 0.833911 0.041 Uiso 1 1 calc R U . . .

loop_
_atom_site_aniso_label
_atom_site_aniso_U_11
_atom_site_aniso_U_22
_atom_site_aniso_U_33
_atom_site_aniso_U_23
_atom_site_aniso_U_13
_atom_site_aniso_U_12
Pt 0.01379(14) 0.00846(13) 0.01240(13) 0.00019(12) 0.00289(9) -0.00004(13)
Cl1 0.0249(9) 0.0133(8) 0.0138(8) -0.0027(6) 0.0017(6) 0.0019(7)
Cl2 0.0235(9) 0.0077(7) 0.0172(8) 0.0017(6) 0.0046(6) -0.0001(6)
Fe 0.0149(6) 0.0118(5) 0.0130(5) 0.0014(4) 0.0029(4) 0.0020(4)
P 0.0131(9) 0.0108(8) 0.0118(8) 0.0013(6) 0.0011(6) 0.0001(7)
N1 0.015(3) 0.009(3) 0.013(3) -0.002(2) 0.005(2) -0.003(2)
N2 0.016(3) 0.017(3) 0.016(3) 0.004(2) 0.007(2) 0.000(2)
N3 0.018(3) 0.013(3) 0.017(3) 0.008(2) -0.002(2) -0.009(3)
C1 0.022(4) 0.017(4) 0.011(3) 0.000(3) 0.005(3) 0.000(3)
C2 0.012(3) 0.021(4) 0.015(3) 0.004(3) 0.001(3) -0.002(3)
C3 0.011(2) 0.017(2) 0.018(2) 0.003(2) 0.006(2) 0.003(2)
C4 0.029(4) 0.018(3) 0.020(3) 0.006(3) 0.012(3) 0.010(4)
C5 0.023(4) 0.014(4) 0.018(3) 0.001(3) 0.009(3) -0.003(3)
C6 0.012(3) 0.016(3) 0.008(3) 0.002(3) 0.004(3) -0.001(3)
C7 0.016(4) 0.020(4) 0.014(3) 0.001(3) 0.000(3) -0.002(3)
C8 0.021(4) 0.022(4) 0.021(4) -0.001(3) 0.002(3) 0.000(3)
C9 0.025(4) 0.018(4) 0.019(4) 0.003(3) 0.003(3) 0.009(3)
C10 0.025(4) 0.009(3) 0.009(3) 0.002(3) 0.002(3) 0.002(3)
C11 0.016(3) 0.008(3) 0.017(3) -0.001(2) -0.002(3) -0.003(3)
C12 0.021(4) 0.019(4) 0.024(4) -0.002(3) 0.003(3) 0.002(3)
C13 0.023(4) 0.020(4) 0.018(4) 0.002(3) -0.009(3) 0.002(3)
C14 0.034(4) 0.019(4) 0.017(4) 0.006(3) -0.008(3) -0.018(3)
C15 0.019(4) 0.022(4) 0.017(4) 0.008(3) 0.000(3) -0.008(3)
C16 0.013(3) 0.014(3) 0.021(4) -0.007(3) 0.003(3) -0.006(3)
C17 0.018(4) 0.009(3) 0.016(3) -0.004(3) 0.006(3) -0.003(3)
C18 0.018(3) 0.018(3) 0.017(3) 0.000(3) 0.003(3) -0.001(3)
C19 0.015(4) 0.018(4) 0.028(4) -0.004(3) 0.008(3) -0.003(3)
C20 0.023(4) 0.026(4) 0.028(4) -0.006(3) 0.003(3) -0.017(3)
C21 0.023(4) 0.037(4) 0.014(3) 0.001(3) -0.004(3) -0.007(4)
C22 0.026(4) 0.022(4) 0.018(4) 0.003(3) 0.000(3) -0.004(3)
C23 0.020(4) 0.013(3) 0.011(3) -0.003(3) 0.000(3) 0.001(3)
C24 0.016(4) 0.018(4) 0.027(4) 0.006(3) 0.009(3) 0.001(3)
C25 0.029(4) 0.032(4) 0.028(4) -0.002(3) 0.010(3) 0.003(4)
C26 0.016(4) 0.032(4) 0.044(5) -0.003(4) 0.010(3) -0.005(3)
C27 0.018(4) 0.026(4) 0.017(3) 0.005(3) -0.001(3) 0.000(3)
C28 0.025(4) 0.034(4) 0.022(4) -0.006(3) 0.003(3) -0.008(3)
C29 0.018(4) 0.041(5) 0.022(4) 0.006(3) 0.003(3) 0.008(3)

loop_
_atom_type_symbol
_atom_type_description
_atom_type_scat_dispersion_real
_atom_type_scat_dispersion_imag
_atom_type_scat_source
C C 0.0181 0.0091 'International Tables Vol C Tables 4.2.6.8 and 6.1.1.4'
H H 0.0000 0.0000 'International Tables Vol C Tables 4.2.6.8 and 6.1.1.4'
Cl Cl 0.3639 0.7018 'International Tables Vol C Tables 4.2.6.8 and 6.1.1.4'
Fe Fe -1.1336 3.1974 'International Tables Vol C Tables 4.2.6.8 and 6.1.1.4'
N N 0.0311 0.0180 'International Tables Vol C Tables 4.2.6.8 and 6.1.1.4'
P P 0.2955 0.4335 'International Tables Vol C Tables 4.2.6.8 and 6.1.1.4'
Pt Pt -4.5932 6.9264 'International Tables Vol C Tables 4.2.6.8 and 6.1.1.4'

loop_
_geom_angle_atom_site_label_1
_geom_angle_atom_site_label_2
_geom_angle_atom_site_label_3
_geom_angle
_geom_angle_site_symmetry_1
_geom_angle_site_symmetry_3
_geom_angle_publ_flag
N1 Pt P 92.41(14) . . ?
N1 Pt Cl2 173.21(14) . . ?
P Pt Cl2 93.07(5) . . ?
N1 Pt Cl1 85.72(13) . . ?
P Pt Cl1 177.27(6) . . ?
Cl2 Pt Cl1 88.66(5) . . ?
C2 Fe C8 119.3(3) . . ?
C2 Fe C7 103.2(3) . . ?
C8 Fe C7 40.9(2) . . ?
C2 Fe C1 41.8(2) . . ?
C8 Fe C1 156.6(3) . . ?
C7 Fe C1 120.5(2) . . ?
C2 Fe C5 68.8(2) . . ?
C8 Fe C5 159.7(3) . . ?
C7 Fe C5 159.3(3) . . ?
C1 Fe C5 41.0(2) . . ?
C2 Fe C9 157.3(3) . . ?
C8 Fe C9 41.0(3) . . ?
C7 Fe C9 68.9(3) . . ?
C1 Fe C9 160.5(3) . . ?
C5 Fe C9 125.5(3) . . ?
C2 Fe C6 120.1(2) . . ?
C8 Fe C6 68.3(3) . . ?
C7 Fe C6 40.4(2) . . ?
C1 Fe C6 106.7(2) . . ?
C5 Fe C6 125.9(2) . . ?
C9 Fe C6 68.4(2) . . ?
C2 Fe C4 67.8(3) . . ?
C8 Fe C4 122.6(3) . . ?
C7 Fe C4 156.1(3) . . ?
C1 Fe C4 68.5(2) . . ?
C5 Fe C4 40.2(2) . . ?
C9 Fe C4 110.4(3) . . ?
C6 Fe C4 163.2(3) . . ?
C2 Fe C10 158.2(2) . . ?
C8 Fe C10 68.2(3) . . ?
C7 Fe C10 68.4(2) . . ?
C1 Fe C10 123.8(3) . . ?
C5 Fe C10 111.7(2) . . ?
C9 Fe C10 40.3(2) . . ?
C6 Fe C10 40.8(2) . . ?
C4 Fe C10 127.5(3) . . ?
C2 Fe C3 40.2(2) . . ?
C8 Fe C3 105.6(3) . . ?
C7 Fe C3 119.3(3) . . ?
C1 Fe C3 68.8(2) . . ?
C5 Fe C3 67.6(2) . . ?
C9 Fe C3 123.8(3) . . ?
C6 Fe C3 155.1(2) . . ?
C4 Fe C3 39.8(2) . . ?
C10 Fe C3 161.4(2) . . ?
C1 P C11 105.6(3) . . ?
C1 P C17 104.2(3) . . ?
C11 P C17 104.2(3) . . ?
C1 P Pt 109.4(2) . . ?
C11 P Pt 115.70(19) . . ?
C17 P Pt 116.57(19) . . ?
C23 N1 C6 121.2(5) . . ?
C23 N1 Pt 120.0(4) . . ?
C6 N1 Pt 118.2(4) . . ?
C23 N2 C24 129.0(5) . . ?
C23 N2 H2N 106.4 . . ?
C24 N2 H2N 123.7 . . ?
C23 N3 C27 126.3(5) . . ?
C23 N3 H3N 116.9 . . ?
C27 N3 H3N 116.9 . . ?
C5 C1 C2 106.1(5) . . ?
C5 C1 P 130.3(5) . . ?
C2 C1 P 123.4(5) . . ?
C5 C1 Fe 69.7(4) . . ?
C2 C1 Fe 69.0(3) . . ?
P C1 Fe 121.7(3) . . ?
C3 C2 C1 108.1(6) . . ?
C3 C2 Fe 71.0(4) . . ?
C1 C2 Fe 69.3(3) . . ?
C3 C2 H2 125.9 . . ?
C1 C2 H2 125.9 . . ?
Fe C2 H2 125.3 . . ?
C4 C3 C2 108.4(6) . . ?
C4 C3 Fe 69.7(3) . . ?
C2 C3 Fe 68.7(3) . . ?
C4 C3 H3 125.8 . . ?
C2 C3 H3 125.8 . . ?
Fe C3 H3 127.4 . . ?
C3 C4 C5 108.9(6) . . ?
C3 C4 Fe 70.5(4) . . ?
C5 C4 Fe 69.5(3) . . ?
C3 C4 H4 125.6 . . ?
C5 C4 H4 125.6 . . ?
Fe C4 H4 126.0 . . ?
C4 C5 C1 108.6(6) . . ?
C4 C5 Fe 70.3(4) . . ?
C1 C5 Fe 69.3(3) . . ?
C4 C5 H5 125.7 . . ?
C1 C5 H5 125.7 . . ?
Fe C5 H5 126.3 . . ?
C7 C6 N1 125.4(6) . . ?
C7 C6 C10 108.0(6) . . ?
N1 C6 C10 126.6(6) . . ?
C7 C6 Fe 69.2(3) . . ?
N1 C6 Fe 124.9(4) . . ?
C10 C6 Fe 69.9(3) . . ?
C6 C7 C8 108.1(6) . . ?
C6 C7 Fe 70.4(3) . . ?
C8 C7 Fe 69.5(4) . . ?
C6 C7 H7 126.0 . . ?
C8 C7 H7 126.0 . . ?
Fe C7 H7 125.7 . . ?
C7 C8 C9 108.0(6) . . ?
C7 C8 Fe 69.5(4) . . ?
C9 C8 Fe 69.9(4) . . ?
C7 C8 H8 126.0 . . ?
C9 C8 H8 126.0 . . ?
Fe C8 H8 126.2 . . ?
C10 C9 C8 107.7(6) . . ?
C10 C9 Fe 70.3(3) . . ?
C8 C9 Fe 69.1(4) . . ?
C10 C9 H9 126.1 . . ?
C8 C9 H9 126.1 . . ?
Fe C9 H9 126.0 . . ?
C9 C10 C6 108.2(6) . . ?
C9 C10 Fe 69.4(4) . . ?
C6 C10 Fe 69.4(3) . . ?
C9 C10 H10 125.9 . . ?
C6 C10 H10 125.9 . . ?
Fe C10 H10 126.9 . . ?
C12 C11 C16 119.2(6) . . ?
C12 C11 P 119.7(5) . . ?
C16 C11 P 121.1(5) . . ?
C13 C12 C11 120.4(6) . . ?
C13 C12 H12 119.8 . . ?
C11 C12 H12 119.8 . . ?
C12 C13 C14 120.2(6) . . ?
C12 C13 H13 119.9 . . ?
C14 C13 H13 119.9 . . ?
C15 C14 C13 119.8(6) . . ?
C15 C14 H14 120.1 . . ?
C13 C14 H14 120.1 . . ?
C14 C15 C16 120.6(6) . . ?
C14 C15 H15 119.7 . . ?
C16 C15 H15 119.7 . . ?
C15 C16 C11 119.7(6) . . ?
C15 C16 H16 120.1 . . ?
C11 C16 H16 120.1 . . ?
C18 C17 C22 118.8(6) . . ?
C18 C17 P 119.5(5) . . ?
C22 C17 P 121.7(5) . . ?
C19 C18 C17 121.3(6) . . ?
C19 C18 H18 119.4 . . ?
C17 C18 H18 119.4 . . ?
C18 C19 C20 119.3(6) . . ?
C18 C19 H19 120.4 . . ?
C20 C19 H19 120.4 . . ?
C21 C20 C19 120.2(6) . . ?
C21 C20 H20 119.9 . . ?
C19 C20 H20 119.9 . . ?
C20 C21 C22 120.4(6) . . ?
C20 C21 H21 119.8 . . ?
C22 C21 H21 119.8 . . ?
C21 C22 C17 120.0(6) . . ?
C21 C22 H22 120.0 . . ?
C17 C22 H22 120.0 . . ?
N1 C23 N2 118.1(5) . . ?
N1 C23 N3 123.3(6) . . ?
N2 C23 N3 118.6(5) . . ?
N2 C24 C25 111.3(5) . . ?
N2 C24 C26 107.4(5) . . ?
C25 C24 C26 111.6(6) . . ?
N2 C24 H24 108.9 . . ?
C25 C24 H24 108.9 . . ?
C26 C24 H24 108.9 . . ?
C24 C25 H25A 109.5 . . ?
C24 C25 H25B 109.5 . . ?
H25A C25 H25B 109.5 . . ?
C24 C25 H25C 109.5 . . ?
H25A C25 H25C 109.5 . . ?
H25B C25 H25C 109.5 . . ?
C24 C26 H26A 109.5 . . ?
C24 C26 H26B 109.5 . . ?
H26A C26 H26B 109.5 . . ?
C24 C26 H26C 109.5 . . ?
H26A C26 H26C 109.5 . . ?
H26B C26 H26C 109.5 . . ?
N3 C27 C29 109.4(5) . . ?
N3 C27 C28 110.5(5) . . ?
C29 C27 C28 111.9(5) . . ?
N3 C27 H27 108.3 . . ?
C29 C27 H27 108.3 . . ?
C28 C27 H27 108.3 . . ?
C27 C28 H28A 109.5 . . ?
C27 C28 H28B 109.5 . . ?
H28A C28 H28B 109.5 . . ?
C27 C28 H28C 109.5 . . ?
H28A C28 H28C 109.5 . . ?
H28B C28 H28C 109.5 . . ?
C27 C29 H29A 109.5 . . ?
C27 C29 H29B 109.5 . . ?
H29A C29 H29B 109.5 . . ?
C27 C29 H29C 109.5 . . ?
H29A C29 H29C 109.5 . . ?
H29B C29 H29C 109.5 . . ?

loop_
_geom_bond_atom_site_label_1
_geom_bond_atom_site_label_2
_geom_bond_distance
_geom_bond_site_symmetry_2
_geom_bond_publ_flag
Pt N1 2.042(5) . ?
Pt P 2.2424(15) . ?
Pt Cl2 2.2959(14) . ?
Pt Cl1 2.3720(14) . ?
Fe C2 2.028(6) . ?
Fe C8 2.031(7) . ?
Fe C7 2.031(6) . ?
Fe C1 2.032(6) . ?
Fe C5 2.038(6) . ?
Fe C9 2.041(6) . ?
Fe C6 2.046(6) . ?
Fe C4 2.048(6) . ?
Fe C10 2.053(6) . ?
Fe C3 2.058(6) . ?
P C1 1.787(6) . ?
P C11 1.821(6) . ?
P C17 1.841(6) . ?
N1 C23 1.331(8) . ?
N1 C6 1.419(8) . ?
N2 C23 1.340(8) . ?
N2 C24 1.464(7) . ?
N2 H2N 0.9706 . ?
N3 C23 1.352(7) . ?
N3 C27 1.471(7) . ?
N3 H3N 1.0000 . ?
C1 C5 1.426(8) . ?
C1 C2 1.447(9) . ?
C2 C3 1.406(8) . ?
C2 H2 0.9500 . ?
C3 C4 1.399(9) . ?
C3 H3 0.9500 . ?
C4 C5 1.403(9) . ?
C4 H4 0.9500 . ?
C5 H5 0.9500 . ?
C6 C7 1.409(8) . ?
C6 C10 1.428(8) . ?
C7 C8 1.419(9) . ?
C7 H7 0.9500 . ?
C8 C9 1.427(9) . ?
C8 H8 0.9500 . ?
C9 C10 1.410(9) . ?
C9 H9 0.9500 . ?
C10 H10 0.9500 . ?
C11 C12 1.391(8) . ?
C11 C16 1.394(8) . ?
C12 C13 1.379(9) . ?
C12 H12 0.9500 . ?
C13 C14 1.382(9) . ?
C13 H13 0.9500 . ?
C14 C15 1.376(9) . ?
C14 H14 0.9500 . ?
C15 C16 1.386(8) . ?
C15 H15 0.9500 . ?
C16 H16 0.9500 . ?
C17 C18 1.387(8) . ?
C17 C22 1.394(9) . ?
C18 C19 1.383(9) . ?
C18 H18 0.9500 . ?
C19 C20 1.392(9) . ?
C19 H19 0.9500 . ?
C20 C21 1.373(9) . ?
C20 H20 0.9500 . ?
C21 C22 1.392(9) . ?
C21 H21 0.9500 . ?
C22 H22 0.9500 . ?
C24 C25 1.511(9) . ?
C24 C26 1.518(9) . ?
C24 H24 1.0000 . ?
C25 H25A 0.9800 . ?
C25 H25B 0.9800 . ?
C25 H25C 0.9800 . ?
C26 H26A 0.9800 . ?
C26 H26B 0.9800 . ?
C26 H26C 0.9800 . ?
C27 C29 1.517(9) . ?
C27 C28 1.521(9) . ?
C27 H27 1.0000 . ?
C28 H28A 0.9800 . ?
C28 H28B 0.9800 . ?
C28 H28C 0.9800 . ?
C29 H29A 0.9800 . ?
C29 H29B 0.9800 . ?
C29 H29C 0.9800 . ?
